data_1546234
loop_
_publ_author_name
'Xie, Jiaxin'
'Wang, Jianchun'
'Dong, Guangbin'

_publ_section_title
;
 Synthetic Study of Phainanoids. Highly Diastereoselective Construction of
 the 4,5-Spirocycle via Palladium-Catalyzed Intramolecular Alkenylation.
;
_journal_issue 11
_journal_name_full 'Organic letters'
_journal_page_first 3017
_journal_page_last 3020
_journal_paper_doi 10.1021/acs.orglett.7b01303
_journal_volume 19
_journal_year 2017
_chemical_formula_moiety 'C22 H20 N4 O5'
_chemical_formula_sum 'C22 H20 N4 O5'
_chemical_formula_weight 420.42
_space_group_crystal_system triclinic
_space_group_IT_number 2
_space_group_name_Hall '-P 1'
_space_group_name_H-M_alt 'P -1'
_symmetry_space_group_name_Hall '-P 1'
_symmetry_space_group_name_H-M 'P -1'
_atom_sites_solution_hydrogens mixed
_audit_creation_method SHELXL-2016/6
_cell_angle_alpha 94.049(3)
_cell_angle_beta 95.948(3)
_cell_angle_gamma 105.631(3)
_cell_formula_units_Z 2
_cell_length_a 7.3583(3)
_cell_length_b 8.6653(3)
_cell_length_c 15.7812(5)
_cell_measurement_reflns_used 7302
_cell_measurement_temperature 100(2)
_cell_measurement_theta_max 73.4
_cell_measurement_theta_min 5.30
_cell_volume 958.70(6)
_computing_cell_refinement 'CrysAlisPro V 1.171.38.43f, Agilent Technologies'
_computing_data_collection 'CrysAlisPro V 1.171.38.43f, Agilent Technologies'
_computing_data_reduction 'CrysAlisPro V 1.171.38.43f, Agilent Technologies'
_computing_molecular_graphics 'XP SHELXTL/PC, Siemens Analytical'
_computing_publication_material 'Shelxl-2016/6, Sheldrick, G. M.'
_computing_structure_refinement 'Shelxl-2016/6, Sheldrick, G. M.'
_computing_structure_solution
;

SHELXT. Sheldrick, G. M. (2015). Acta Cryst. A71, 3-8. 
;
_diffrn_ambient_temperature 100(2)
_diffrn_measured_fraction_theta_full 0.994
_diffrn_measured_fraction_theta_max 0.972
_diffrn_measurement_device_type 'Agilent SuperNova with Atlas S2 CCD'
_diffrn_measurement_method \w-scans
_diffrn_radiation_type CuK\a
_diffrn_radiation_wavelength 1.54184
_diffrn_reflns_av_R_equivalents 0.0246
_diffrn_reflns_av_unetI/netI 0.0214
_diffrn_reflns_Laue_measured_fraction_full 0.994
_diffrn_reflns_Laue_measured_fraction_max 0.972
_diffrn_reflns_limit_h_max 9
_diffrn_reflns_limit_h_min -9
_diffrn_reflns_limit_k_max 10
_diffrn_reflns_limit_k_min -10
_diffrn_reflns_limit_l_max 19
_diffrn_reflns_limit_l_min -18
_diffrn_reflns_number 12068
_diffrn_reflns_point_group_measured_fraction_full 0.994
_diffrn_reflns_point_group_measured_fraction_max 0.972
_diffrn_reflns_theta_full 67.684
_diffrn_reflns_theta_max 73.547
_diffrn_reflns_theta_min 2.830
_diffrn_source 'sealed microfocus tube'
_exptl_absorpt_coefficient_mu 0.877
_exptl_crystal_colour orange
_exptl_crystal_density_diffrn 1.456
_exptl_crystal_description prism
_exptl_crystal_F_000 440
_exptl_crystal_size_max 0.220
_exptl_crystal_size_mid 0.100
_exptl_crystal_size_min 0.060
_refine_diff_density_max 0.349
_refine_diff_density_min -0.214
_refine_diff_density_rms 0.047
_refine_ls_extinction_method none
_refine_ls_goodness_of_fit_ref 1.055
_refine_ls_hydrogen_treatment mixed
_refine_ls_matrix_type full
_refine_ls_number_parameters 289
_refine_ls_number_reflns 3754
_refine_ls_number_restraints 0
_refine_ls_restrained_S_all 1.055
_refine_ls_R_factor_all 0.0406
_refine_ls_R_factor_gt 0.0381
_refine_ls_shift/su_max 0.000
_refine_ls_shift/su_mean 0.000
_refine_ls_structure_factor_coef Fsqd
_refine_ls_weighting_details 'w=1/[\s^2^(Fo^2^)+(0.0537P)^2^+0.3378P] where P=(Fo^2^+2Fc^2^)/3'
_refine_ls_weighting_scheme calc
_refine_ls_wR_factor_gt 0.0986
_refine_ls_wR_factor_ref 0.1012
_reflns_Friedel_coverage 0.000
_reflns_number_gt 3470
_reflns_number_total 3754
_reflns_threshold_expression 'I > 2\s(I)'
_cod_data_source_file ol7b01303_si_003.cif
_cod_data_source_block shelx
_cod_database_code 1546234
_shelx_shelxl_version_number 2016/6
_shelx_space_group_comment
;
The symmetry employed for this shelxl refinement is uniquely defined
by the following loop, which should always be used as a source of
symmetry information in preference to the above space-group names.
They are only intended as comments.
;
_shelx_estimated_absorpt_t_min 0.830
_shelx_estimated_absorpt_t_max 0.949

loop_
_space_group_symop_operation_xyz
'x, y, z'
'-x, -y, -z'

loop_
_atom_site_label
_atom_site_type_symbol
_atom_site_fract_x
_atom_site_fract_y
_atom_site_fract_z
_atom_site_U_iso_or_equiv
_atom_site_adp_type
_atom_site_occupancy
_atom_site_site_symmetry_order
_atom_site_calc_flag
_atom_site_refinement_flags_posn
_atom_site_refinement_flags_adp
O1 O 1.00023(12) 0.94704(11) 0.70760(6) 0.0221(2) Uani 1 1 d . .
O2 O 0.58713(12) 0.40914(11) 0.93578(6) 0.0224(2) Uani 1 1 d . .
O3 O 0.35606(13) 0.23330(11) 0.97985(6) 0.0250(2) Uani 1 1 d . .
O4 O -0.27844(14) 0.10615(12) 0.84577(7) 0.0303(2) Uani 1 1 d . .
O5 O -0.36128(13) 0.26062(12) 0.75545(6) 0.0272(2) Uani 1 1 d . .
N1 N 0.56831(14) 0.67674(12) 0.74857(7) 0.0179(2) Uani 1 1 d . .
N2 N 0.52078(15) 0.58092(12) 0.81319(7) 0.0180(2) Uani 1 1 d . .
H2N H 0.607(3) 0.561(2) 0.8511(12) 0.031(4) Uiso 1 1 d . .
N3 N 0.41504(15) 0.33528(12) 0.93161(7) 0.0190(2) Uani 1 1 d . .
N4 N -0.24041(15) 0.22046(13) 0.80220(7) 0.0222(2) Uani 1 1 d . .
C1 C 1.05971(17) 0.89133(14) 0.78094(8) 0.0193(3) Uani 1 1 d . .
C2 C 1.24725(17) 0.94009(16) 0.81937(9) 0.0228(3) Uani 1 1 d . .
H2 H 1.343093 1.014341 0.795211 0.027 Uiso 1 1 calc R U
C3 C 1.28844(18) 0.87575(16) 0.89444(9) 0.0244(3) Uani 1 1 d . .
H3 H 1.415668 0.905405 0.922069 0.029 Uiso 1 1 calc R U
C4 C 1.14666(19) 0.76799(17) 0.93046(8) 0.0250(3) Uani 1 1 d . .
H4 H 1.178524 0.726957 0.982514 0.030 Uiso 1 1 calc R U
C5 C 0.95993(18) 0.72032(16) 0.89101(8) 0.0220(3) Uani 1 1 d . .
H5 H 0.863842 0.647701 0.915883 0.026 Uiso 1 1 calc R U
C6 C 0.91536(17) 0.78091(14) 0.81400(8) 0.0179(3) Uani 1 1 d . .
C7 C 0.74416(17) 0.75756(14) 0.75287(8) 0.0174(2) Uani 1 1 d . .
C8 C 0.80746(16) 0.85039(14) 0.67786(8) 0.0178(3) Uani 1 1 d . .
C9 C 0.79363(17) 0.75562(14) 0.59137(8) 0.0181(3) Uani 1 1 d . .
C10 C 0.92176(17) 0.70677(15) 0.55186(8) 0.0195(3) Uani 1 1 d . .
H10 H 1.038(2) 0.6975(19) 0.5835(10) 0.023(4) Uiso 1 1 d . .
C11 C 0.90383(17) 0.68588(15) 0.45597(8) 0.0213(3) Uani 1 1 d . .
H11A H 0.885567 0.570814 0.436857 0.026 Uiso 1 1 calc R U
H11B H 1.024336 0.748175 0.437532 0.026 Uiso 1 1 calc R U
C12 C 0.73835(18) 0.74026(15) 0.41131(8) 0.0221(3) Uani 1 1 d . .
H12A H 0.771610 0.776909 0.355453 0.027 Uiso 1 1 calc R U
H12B H 0.623459 0.646971 0.399997 0.027 Uiso 1 1 calc R U
C13 C 0.69245(18) 0.87720(15) 0.46482(8) 0.0208(3) Uani 1 1 d . .
H13A H 0.805153 0.972490 0.475142 0.025 Uiso 1 1 calc R U
H13B H 0.586642 0.908675 0.433384 0.025 Uiso 1 1 calc R U
C14 C 0.63628(17) 0.81941(14) 0.55028(8) 0.0183(3) Uani 1 1 d . .
C15 C 0.67891(17) 0.94346(15) 0.63263(8) 0.0196(3) Uani 1 1 d . .
H15A H 0.748450 1.054278 0.622876 0.024 Uiso 1 1 calc R U
H15B H 0.564851 0.943388 0.660857 0.024 Uiso 1 1 calc R U
C16 C 0.43411(17) 0.70762(16) 0.54029(9) 0.0229(3) Uani 1 1 d . .
H16A H 0.421099 0.618873 0.495956 0.034 Uiso 1 1 calc R U
H16B H 0.343434 0.768125 0.523693 0.034 Uiso 1 1 calc R U
H16C H 0.407988 0.664067 0.594798 0.034 Uiso 1 1 calc R U
C17 C 0.33813(17) 0.49286(14) 0.81186(8) 0.0169(2) Uani 1 1 d . .
C18 C 0.28079(17) 0.37242(14) 0.86805(8) 0.0176(2) Uani 1 1 d . .
C19 C 0.09141(18) 0.28266(14) 0.86456(8) 0.0194(3) Uani 1 1 d . .
H19 H 0.055694 0.201743 0.902061 0.023 Uiso 1 1 calc R U
C20 C -0.04266(17) 0.31339(15) 0.80586(8) 0.0195(3) Uani 1 1 d . .
C21 C 0.00670(17) 0.43217(15) 0.75002(8) 0.0193(3) Uani 1 1 d . .
H21 H -0.088384 0.452245 0.710309 0.023 Uiso 1 1 calc R U
C22 C 0.19291(17) 0.51910(15) 0.75308(8) 0.0186(3) Uani 1 1 d . .
H22 H 0.225716 0.599111 0.714821 0.022 Uiso 1 1 calc R U

loop_
_atom_site_aniso_label
_atom_site_aniso_U_11
_atom_site_aniso_U_22
_atom_site_aniso_U_33
_atom_site_aniso_U_23
_atom_site_aniso_U_13
_atom_site_aniso_U_12
O1 0.0164(4) 0.0241(4) 0.0223(5) 0.0034(4) -0.0011(3) 0.0007(3)
O2 0.0183(4) 0.0271(5) 0.0214(5) 0.0032(4) 0.0008(3) 0.0059(4)
O3 0.0298(5) 0.0233(4) 0.0215(5) 0.0070(4) 0.0028(4) 0.0054(4)
O4 0.0248(5) 0.0281(5) 0.0334(6) 0.0055(4) 0.0041(4) -0.0013(4)
O5 0.0177(4) 0.0316(5) 0.0299(5) -0.0010(4) -0.0006(4) 0.0053(4)
N1 0.0170(5) 0.0203(5) 0.0167(5) 0.0032(4) 0.0028(4) 0.0054(4)
N2 0.0158(5) 0.0224(5) 0.0156(5) 0.0034(4) 0.0019(4) 0.0048(4)
N3 0.0218(5) 0.0190(5) 0.0161(5) -0.0006(4) 0.0024(4) 0.0060(4)
N4 0.0195(5) 0.0223(5) 0.0222(6) -0.0039(4) 0.0034(4) 0.0028(4)
C1 0.0189(6) 0.0201(6) 0.0180(6) -0.0020(5) 0.0003(5) 0.0056(5)
C2 0.0169(6) 0.0232(6) 0.0256(7) -0.0032(5) 0.0006(5) 0.0036(5)
C3 0.0188(6) 0.0288(7) 0.0238(7) -0.0068(5) -0.0041(5) 0.0083(5)
C4 0.0245(6) 0.0341(7) 0.0169(6) -0.0009(5) -0.0019(5) 0.0114(5)
C5 0.0206(6) 0.0287(6) 0.0174(6) 0.0001(5) 0.0020(5) 0.0088(5)
C6 0.0165(5) 0.0206(6) 0.0167(6) -0.0020(5) 0.0017(4) 0.0064(4)
C7 0.0179(6) 0.0189(5) 0.0159(6) -0.0005(4) 0.0021(4) 0.0067(4)
C8 0.0136(5) 0.0191(5) 0.0193(6) 0.0015(5) 0.0004(4) 0.0030(4)
C9 0.0168(5) 0.0190(5) 0.0181(6) 0.0041(5) 0.0018(4) 0.0038(4)
C10 0.0165(6) 0.0202(6) 0.0219(6) 0.0034(5) 0.0019(5) 0.0050(4)
C11 0.0202(6) 0.0226(6) 0.0213(6) 0.0012(5) 0.0054(5) 0.0056(5)
C12 0.0255(6) 0.0244(6) 0.0167(6) 0.0019(5) 0.0016(5) 0.0077(5)
C13 0.0219(6) 0.0215(6) 0.0196(6) 0.0039(5) 0.0011(5) 0.0070(5)
C14 0.0168(6) 0.0188(5) 0.0196(6) 0.0016(5) 0.0008(4) 0.0063(4)
C15 0.0202(6) 0.0197(6) 0.0198(6) 0.0024(5) 0.0028(5) 0.0071(5)
C16 0.0167(6) 0.0257(6) 0.0253(7) 0.0019(5) 0.0010(5) 0.0052(5)
C17 0.0180(6) 0.0181(5) 0.0144(6) -0.0025(4) 0.0033(4) 0.0053(4)
C18 0.0193(6) 0.0196(6) 0.0142(6) -0.0010(4) 0.0019(4) 0.0064(5)
C19 0.0222(6) 0.0175(5) 0.0176(6) -0.0012(4) 0.0046(5) 0.0039(5)
C20 0.0174(6) 0.0200(6) 0.0192(6) -0.0040(5) 0.0031(5) 0.0032(5)
C21 0.0180(6) 0.0225(6) 0.0173(6) -0.0026(5) 0.0010(4) 0.0068(5)
C22 0.0192(6) 0.0207(6) 0.0162(6) 0.0006(4) 0.0027(5) 0.0062(5)

loop_
_atom_type_symbol
_atom_type_description
_atom_type_scat_dispersion_real
_atom_type_scat_dispersion_imag
_atom_type_scat_source
C C 0.0181 0.0091 'International Tables Vol C Tables 4.2.6.8 and 6.1.1.4'
H H 0.0000 0.0000 'International Tables Vol C Tables 4.2.6.8 and 6.1.1.4'
N N 0.0311 0.0180 'International Tables Vol C Tables 4.2.6.8 and 6.1.1.4'
O O 0.0492 0.0322 'International Tables Vol C Tables 4.2.6.8 and 6.1.1.4'

loop_
_geom_angle_atom_site_label_1
_geom_angle_atom_site_label_2
_geom_angle_atom_site_label_3
_geom_angle
C1 O1 C8 107.76(9)
C7 N1 N2 116.53(10)
C17 N2 N1 119.13(10)
C17 N2 H2N 117.4(12)
N1 N2 H2N 122.6(12)
O3 N3 O2 122.19(11)
O3 N3 C18 119.09(10)
O2 N3 C18 118.71(10)
O4 N4 O5 123.55(11)
O4 N4 C20 118.43(11)
O5 N4 C20 118.02(11)
O1 C1 C2 122.85(12)
O1 C1 C6 114.05(11)
C2 C1 C6 123.10(12)
C3 C2 C1 117.06(12)
C3 C2 H2 121.5
C1 C2 H2 121.5
C2 C3 C4 121.37(12)
C2 C3 H3 119.3
C4 C3 H3 119.3
C5 C4 C3 120.75(13)
C5 C4 H4 119.6
C3 C4 H4 119.6
C4 C5 C6 118.98(12)
C4 C5 H5 120.5
C6 C5 H5 120.5
C1 C6 C5 118.70(11)
C1 C6 C7 105.60(11)
C5 C6 C7 135.70(12)
N1 C7 C6 135.45(12)
N1 C7 C8 118.29(11)
C6 C7 C8 106.19(10)
O1 C8 C7 104.75(10)
O1 C8 C9 111.89(9)
C7 C8 C9 118.25(10)
O1 C8 C15 114.42(10)
C7 C8 C15 120.10(10)
C9 C8 C15 87.18(9)
C10 C9 C14 126.61(12)
C10 C9 C8 132.00(11)
C14 C9 C8 93.80(9)
C9 C10 C11 120.65(12)
C9 C10 H10 121.3(9)
C11 C10 H10 117.6(9)
C10 C11 C12 113.99(10)
C10 C11 H11A 108.8
C12 C11 H11A 108.8
C10 C11 H11B 108.8
C12 C11 H11B 108.8
H11A C11 H11B 107.7
C13 C12 C11 112.81(10)
C13 C12 H12A 109.0
C11 C12 H12A 109.0
C13 C12 H12B 109.0
C11 C12 H12B 109.0
H12A C12 H12B 107.8
C14 C13 C12 109.12(10)
C14 C13 H13A 109.9
C12 C13 H13A 109.9
C14 C13 H13B 109.9
C12 C13 H13B 109.9
H13A C13 H13B 108.3
C9 C14 C16 116.97(10)
C9 C14 C13 107.77(10)
C16 C14 C13 111.79(10)
C9 C14 C15 86.46(9)
C16 C14 C15 111.83(10)
C13 C14 C15 119.95(10)
C8 C15 C14 90.49(9)
C8 C15 H15A 113.6
C14 C15 H15A 113.6
C8 C15 H15B 113.6
C14 C15 H15B 113.6
H15A C15 H15B 110.8
C14 C16 H16A 109.5
C14 C16 H16B 109.5
H16A C16 H16B 109.5
C14 C16 H16C 109.5
H16A C16 H16C 109.5
H16B C16 H16C 109.5
N2 C17 C22 120.18(11)
N2 C17 C18 123.04(11)
C22 C17 C18 116.78(11)
C19 C18 C17 121.65(12)
C19 C18 N3 116.19(11)
C17 C18 N3 122.16(11)
C20 C19 C18 118.78(12)
C20 C19 H19 120.6
C18 C19 H19 120.6
C19 C20 C21 121.59(11)
C19 C20 N4 118.97(12)
C21 C20 N4 119.44(11)
C22 C21 C20 119.50(12)
C22 C21 H21 120.3
C20 C21 H21 120.3
C21 C22 C17 121.70(12)
C21 C22 H22 119.2
C17 C22 H22 119.2

loop_
_geom_bond_atom_site_label_1
_geom_bond_atom_site_label_2
_geom_bond_distance
O1 C1 1.3609(16)
O1 C8 1.4492(14)
O2 N3 1.2480(14)
O3 N3 1.2271(14)
O4 N4 1.2325(15)
O5 N4 1.2343(15)
N1 C7 1.2869(16)
N1 N2 1.3743(15)
N2 C17 1.3521(16)
N2 H2N 0.89(2)
N3 C18 1.4481(16)
N4 C20 1.4538(16)
C1 C2 1.3880(18)
C1 C6 1.3977(17)
C2 C3 1.384(2)
C2 H2 0.9500
C3 C4 1.399(2)
C3 H3 0.9500
C4 C5 1.3880(18)
C4 H4 0.9500
C5 C6 1.4003(19)
C5 H5 0.9500
C6 C7 1.4634(17)
C7 C8 1.5205(17)
C8 C9 1.5218(17)
C8 C15 1.5515(17)
C9 C10 1.3252(18)
C9 C14 1.5187(16)
C10 C11 1.4991(18)
C10 H10 0.972(17)
C11 C12 1.5426(18)
C11 H11A 0.9900
C11 H11B 0.9900
C12 C13 1.5391(17)
C12 H12A 0.9900
C12 H12B 0.9900
C13 C14 1.5296(17)
C13 H13A 0.9900
C13 H13B 0.9900
C14 C16 1.5263(16)
C14 C15 1.5746(16)
C15 H15A 0.9900
C15 H15B 0.9900
C16 H16A 0.9800
C16 H16B 0.9800
C16 H16C 0.9800
C17 C22 1.4176(17)
C17 C18 1.4229(17)
C18 C19 1.3942(17)
C19 C20 1.3745(19)
C19 H19 0.9500
C20 C21 1.4004(19)
C21 C22 1.3683(17)
C21 H21 0.9500
C22 H22 0.9500

loop_
_geom_torsion_atom_site_label_1
_geom_torsion_atom_site_label_2
_geom_torsion_atom_site_label_3
_geom_torsion_atom_site_label_4
_geom_torsion
C7 N1 N2 C17 -179.80(10)
C8 O1 C1 C2 169.83(11)
C8 O1 C1 C6 -10.17(13)
O1 C1 C2 C3 179.20(11)
C6 C1 C2 C3 -0.80(19)
C1 C2 C3 C4 -0.81(19)
C2 C3 C4 C5 1.0(2)
C3 C4 C5 C6 0.45(19)
O1 C1 C6 C5 -177.79(10)
C2 C1 C6 C5 2.21(18)
O1 C1 C6 C7 2.58(13)
C2 C1 C6 C7 -177.42(11)
C4 C5 C6 C1 -1.97(18)
C4 C5 C6 C7 177.52(13)
N2 N1 C7 C6 -3.4(2)
N2 N1 C7 C8 173.28(10)
C1 C6 C7 N1 -177.37(13)
C5 C6 C7 N1 3.1(2)
C1 C6 C7 C8 5.68(12)
C5 C6 C7 C8 -173.86(13)
C1 O1 C8 C7 12.88(12)
C1 O1 C8 C9 -116.41(11)
C1 O1 C8 C15 146.45(10)
N1 C7 C8 O1 171.12(10)
C6 C7 C8 O1 -11.31(12)
N1 C7 C8 C9 -63.48(15)
C6 C7 C8 C9 114.09(11)
N1 C7 C8 C15 40.81(16)
C6 C7 C8 C15 -141.61(11)
O1 C8 C9 C10 23.42(19)
C7 C8 C9 C10 -98.41(16)
C15 C8 C9 C10 138.66(14)
O1 C8 C9 C14 -126.35(10)
C7 C8 C9 C14 111.82(11)
C15 C8 C9 C14 -11.11(9)
C14 C9 C10 C11 -9.74(19)
C8 C9 C10 C11 -151.00(13)
C9 C10 C11 C12 5.18(17)
C10 C11 C12 C13 29.59(15)
C11 C12 C13 C14 -60.10(13)
C10 C9 C14 C16 106.00(14)
C8 C9 C14 C16 -101.79(11)
C10 C9 C14 C13 -20.91(16)
C8 C9 C14 C13 131.31(10)
C10 C9 C14 C15 -141.26(13)
C8 C9 C14 C15 10.95(9)
C12 C13 C14 C9 53.41(13)
C12 C13 C14 C16 -76.46(13)
C12 C13 C14 C15 149.72(11)
O1 C8 C15 C14 123.49(10)
C7 C8 C15 C14 -110.59(11)
C9 C8 C15 C14 10.69(9)
C9 C14 C15 C8 -10.72(9)
C16 C14 C15 C8 106.98(11)
C13 C14 C15 C8 -119.22(11)
N1 N2 C17 C22 -10.37(16)
N1 N2 C17 C18 170.10(10)
N2 C17 C18 C19 -179.43(10)
C22 C17 C18 C19 1.03(17)
N2 C17 C18 N3 0.20(18)
C22 C17 C18 N3 -179.34(10)
O3 N3 C18 C19 -2.40(16)
O2 N3 C18 C19 178.05(10)
O3 N3 C18 C17 177.95(10)
O2 N3 C18 C17 -1.60(16)
C17 C18 C19 C20 -0.79(17)
N3 C18 C19 C20 179.56(10)
C18 C19 C20 C21 -0.06(18)
C18 C19 C20 N4 -179.78(10)
O4 N4 C20 C19 -7.31(17)
O5 N4 C20 C19 172.69(11)
O4 N4 C20 C21 172.96(11)
O5 N4 C20 C21 -7.04(16)
C19 C20 C21 C22 0.64(18)
N4 C20 C21 C22 -179.64(10)
C20 C21 C22 C17 -0.36(18)
N2 C17 C22 C21 180.00(11)
C18 C17 C22 C21 -0.44(17)
